data_2017583
loop_
_publ_author_name
'Guzei, Ilia A.'
'Arachchige, Indika'
'Ivanov, Sergei A.'

_publ_section_title
;
 Two polymorphs of chlorido(cyclohexyldiphenylphosphine)gold(I)
;
_journal_coeditor_code SQ3235
_journal_issue 3
_journal_name_full 'Acta Crystallographica Section C'
_journal_page_first m55
_journal_page_last m57
_journal_paper_doi 10.1107/S0108270110001861
_journal_volume 66
_journal_year 2010
_chemical_formula_iupac '[Au Cl (C18 H21 P)]'
_chemical_formula_moiety 'C18 H21 Au Cl P'
_chemical_formula_sum 'C18 H21 Au Cl P'
_chemical_formula_weight 500.73
_chemical_name_systematic
;
chlorido(cyclohexyldiphenylphosphine)gold(I)
;
_space_group_IT_number 14
_symmetry_cell_setting monoclinic
_symmetry_space_group_name_Hall '-P 2ybc'
_symmetry_space_group_name_H-M 'P 1 21/c 1'
_atom_sites_solution_hydrogens geom
_atom_sites_solution_primary direct
_atom_sites_solution_secondary difmap
_cell_angle_alpha 90.00
_cell_angle_beta 119.786(2)
_cell_angle_gamma 90.00
_cell_formula_units_Z 4
_cell_length_a 13.1440(9)
_cell_length_b 11.4900(8)
_cell_length_c 13.1056(9)
_cell_measurement_reflns_used 999
_cell_measurement_temperature 100(2)
_cell_measurement_theta_max 28.34
_cell_measurement_theta_min 1.79
_cell_volume 1717.8(2)
_computing_cell_refinement 'SAINT (Bruker, 2009)'
_computing_data_collection 'APEX2 (Bruker, 2009)'
_computing_data_reduction 'SAINT (Bruker, 2009)'
_computing_molecular_graphics 'SHELXTL (Sheldrick, 2008)'
_computing_publication_material 'SHELXTL (Sheldrick, 2008)'
_computing_structure_refinement 'SHELXTL (Sheldrick, 2008), OLEX2 (Dolomanov <i>et al.</i>,  2009)'
_computing_structure_solution 'SHELXTL (Sheldrick, 2008)'
_diffrn_ambient_temperature 100(2)
_diffrn_measured_fraction_theta_full 0.974
_diffrn_measured_fraction_theta_max 0.975
_diffrn_measurement_device_type 'Bruker SMART APEXII area detector'
_diffrn_measurement_method '0.60\% \w and 0.6\% \f scans'
_diffrn_radiation_monochromator 'mirror optics'
_diffrn_radiation_type 'Mo K\a'
_diffrn_radiation_wavelength 0.71073
_diffrn_reflns_av_R_equivalents 0.0525
_diffrn_reflns_av_sigmaI/netI 0.0311
_diffrn_reflns_limit_h_max 17
_diffrn_reflns_limit_h_min -17
_diffrn_reflns_limit_k_max 15
_diffrn_reflns_limit_k_min -15
_diffrn_reflns_limit_l_max 17
_diffrn_reflns_limit_l_min -17
_diffrn_reflns_number 32548
_diffrn_reflns_theta_full 25.00
_diffrn_reflns_theta_max 28.34
_diffrn_reflns_theta_min 1.79
_exptl_absorpt_coefficient_mu 8.804
_exptl_absorpt_correction_T_max 0.1965
_exptl_absorpt_correction_T_min 0.1609
_exptl_absorpt_correction_type analytical
_exptl_absorpt_process_details
;
(SADABS;  Bruker, 2009)
;
_exptl_crystal_colour colourless
_exptl_crystal_density_diffrn 1.936
_exptl_crystal_density_method 'not measured'
_exptl_crystal_description block
_exptl_crystal_F_000 960
_exptl_crystal_size_max 0.33
_exptl_crystal_size_mid 0.32
_exptl_crystal_size_min 0.27
_refine_diff_density_max 2.200
_refine_diff_density_min -1.959
_refine_ls_extinction_method none
_refine_ls_goodness_of_fit_ref 1.094
_refine_ls_hydrogen_treatment constr
_refine_ls_matrix_type full
_refine_ls_number_parameters 191
_refine_ls_number_reflns 4184
_refine_ls_number_restraints 0
_refine_ls_restrained_S_all 1.094
_refine_ls_R_factor_all 0.0316
_refine_ls_R_factor_gt 0.0314
_refine_ls_shift/su_max 0.001
_refine_ls_shift/su_mean 0.000
_refine_ls_structure_factor_coef Fsqd
_refine_ls_weighting_details 'calc w=1/[\s^2^(Fo^2^)+(0.0488P)^2^+9.2374P] where P=(Fo^2^+2Fc^2^)/3'
_refine_ls_weighting_scheme calc
_refine_ls_wR_factor_gt 0.0881
_refine_ls_wR_factor_ref 0.0882
_reflns_number_gt 4157
_reflns_number_total 4184
_reflns_threshold_expression I>2\s(I)
_cod_data_source_file sq3235.cif
_cod_data_source_block It
_cod_original_sg_symbol_H-M 'P 21/c'
_cod_database_code 2017583
_cod_database_fobs_code 2017583

loop_
_symmetry_equiv_pos_as_xyz
'x, y, z'
'-x, y+1/2, -z+1/2'
'-x, -y, -z'
'x, -y-1/2, z-1/2'

loop_
_atom_site_type_symbol
_atom_site_label
_atom_site_fract_x
_atom_site_fract_y
_atom_site_fract_z
_atom_site_U_iso_or_equiv
_atom_site_adp_type
_atom_site_calc_flag
_atom_site_refinement_flags
_atom_site_occupancy
_atom_site_disorder_assembly
_atom_site_disorder_group
Au Au1 0.23988(2) 0.607900(14) 0.08370(2) 0.01543(8) Uani d . 1 . .
Cl Cl1 0.25992(15) 0.43969(12) 0.18598(14) 0.0268(3) Uani d . 1 . .
P P1 0.23076(12) 0.76904(11) -0.01586(11) 0.0131(2) Uani d . 1 . .
C C1 0.1031(5) 0.7770(5) -0.1623(5) 0.0153(10) Uani d . 1 . .
C C2 0.0149(5) 0.6946(5) -0.1981(6) 0.0213(11) Uani d . 1 . .
H H2 0.0198 0.6345 -0.1460 0.026 Uiso calc R 1 . .
C C3 -0.0825(5) 0.7010(6) -0.3129(6) 0.0248(12) Uani d . 1 . .
H H3 -0.1436 0.6450 -0.3384 0.030 Uiso calc R 1 . .
C C4 -0.0892(5) 0.7889(6) -0.3886(6) 0.0223(12) Uani d . 1 . .
H H4 -0.1544 0.7928 -0.4661 0.027 Uiso calc R 1 . .
C C5 0.0000(5) 0.8713(5) -0.3508(6) 0.0193(11) Uani d . 1 . .
H H5 -0.0048 0.9317 -0.4026 0.023 Uiso calc R 1 . .
C C6 0.0959(5) 0.8660(5) -0.2379(5) 0.0176(10) Uani d . 1 . .
H H6 0.1563 0.9226 -0.2123 0.021 Uiso calc R 1 . .
C C7 0.2237(5) 0.9037(4) 0.0549(5) 0.0150(10) Uani d . 1 . .
C C8 0.2969(5) 0.9989(5) 0.0711(5) 0.0193(11) Uani d . 1 . .
H H8 0.3534 0.9948 0.0461 0.023 Uiso calc R 1 . .
C C9 0.2863(7) 1.0992(5) 0.1242(6) 0.0244(13) Uani d . 1 . .
H H9 0.3364 1.1636 0.1365 0.029 Uiso calc R 1 . .
C C10 0.2028(7) 1.1059(5) 0.1592(6) 0.0242(14) Uani d . 1 . .
H H10 0.1957 1.1748 0.1951 0.029 Uiso calc R 1 . .
C C11 0.1293(5) 1.0114(6) 0.1416(5) 0.0228(12) Uani d . 1 . .
H H11 0.0714 1.0162 0.1646 0.027 Uiso calc R 1 . .
C C12 0.1411(5) 0.9103(5) 0.0903(5) 0.0177(11) Uani d . 1 . .
H H12 0.0920 0.8453 0.0796 0.021 Uiso calc R 1 . .
C C13 0.3576(4) 0.7763(5) -0.0381(5) 0.0142(10) Uani d . 1 . .
H H13 0.3557 0.8522 -0.0764 0.017 Uiso calc R 1 . .
C C14 0.3472(5) 0.6764(5) -0.1218(5) 0.0199(11) Uani d . 1 . .
H H14A 0.3386 0.6015 -0.0895 0.024 Uiso calc R 1 . .
H H14B 0.2760 0.6883 -0.1992 0.024 Uiso calc R 1 . .
C C15 0.4539(5) 0.6702(6) -0.1383(6) 0.0245(12) Uani d . 1 . .
H H15A 0.4470 0.6010 -0.1864 0.029 Uiso calc R 1 . .
H H15B 0.4557 0.7400 -0.1816 0.029 Uiso calc R 1 . .
C C16 0.5679(5) 0.6629(5) -0.0218(6) 0.0231(12) Uani d . 1 . .
H H16B 0.6350 0.6642 -0.0363 0.028 Uiso calc R 1 . .
H H16A 0.5705 0.5887 0.0178 0.028 Uiso calc R 1 . .
C C17 0.5782(5) 0.7645(5) 0.0574(6) 0.0219(11) Uani d . 1 . .
H H17B 0.5817 0.8384 0.0204 0.026 Uiso calc R 1 . .
H H17A 0.6517 0.7570 0.1337 0.026 Uiso calc R 1 . .
C C18 0.4735(5) 0.7678(5) 0.0787(5) 0.0180(10) Uani d . 1 . .
H H18B 0.4812 0.8357 0.1286 0.022 Uiso calc R 1 . .
H H18A 0.4733 0.6965 0.1210 0.022 Uiso calc R 1 . .

loop_
_atom_site_aniso_label
_atom_site_aniso_U_11
_atom_site_aniso_U_22
_atom_site_aniso_U_33
_atom_site_aniso_U_12
_atom_site_aniso_U_13
_atom_site_aniso_U_23
Au1 0.02043(11) 0.01226(11) 0.01618(12) 0.00181(7) 0.01105(10) 0.00332(6)
Cl1 0.0451(9) 0.0155(6) 0.0309(7) 0.0084(6) 0.0271(7) 0.0095(5)
P1 0.0144(6) 0.0124(6) 0.0130(6) -0.0002(5) 0.0072(5) 0.0013(4)
C1 0.014(2) 0.016(2) 0.015(2) -0.0002(18) 0.007(2) -0.0017(19)
C2 0.019(3) 0.019(3) 0.025(3) -0.002(2) 0.010(2) 0.004(2)
C3 0.015(2) 0.022(3) 0.031(3) -0.005(2) 0.007(2) 0.000(2)
C4 0.015(2) 0.023(3) 0.022(3) 0.002(2) 0.004(2) -0.004(2)
C5 0.021(3) 0.016(2) 0.020(3) 0.004(2) 0.010(2) 0.002(2)
C6 0.019(2) 0.013(2) 0.019(3) 0.000(2) 0.008(2) 0.001(2)
C7 0.021(3) 0.012(2) 0.016(3) 0.0052(18) 0.013(2) 0.0010(17)
C8 0.020(3) 0.016(2) 0.026(3) 0.002(2) 0.015(2) 0.001(2)
C9 0.032(3) 0.015(3) 0.024(3) -0.001(2) 0.012(3) -0.002(2)
C10 0.029(3) 0.021(3) 0.021(3) 0.003(2) 0.011(3) -0.004(2)
C11 0.023(3) 0.027(3) 0.019(3) 0.008(2) 0.011(2) 0.001(2)
C12 0.018(2) 0.020(2) 0.015(3) 0.002(2) 0.008(2) 0.002(2)
C13 0.015(2) 0.016(2) 0.011(2) 0.0019(18) 0.0061(19) -0.0002(18)
C14 0.018(2) 0.025(3) 0.016(2) -0.001(2) 0.008(2) -0.006(2)
C15 0.022(3) 0.032(3) 0.020(3) 0.002(2) 0.011(2) -0.008(2)
C16 0.018(3) 0.021(3) 0.030(3) 0.001(2) 0.012(2) -0.004(2)
C17 0.018(3) 0.022(3) 0.025(3) -0.002(2) 0.011(2) -0.002(2)
C18 0.017(3) 0.022(3) 0.014(2) -0.002(2) 0.006(2) -0.001(2)

loop_
_atom_type_symbol
_atom_type_description
_atom_type_scat_dispersion_real
_atom_type_scat_dispersion_imag
_atom_type_scat_source
C C 0.0033 0.0016 'International Tables Vol C Tables 4.2.6.8 and 6.1.1.4'
H H 0.0000 0.0000 'International Tables Vol C Tables 4.2.6.8 and 6.1.1.4'
P P 0.1023 0.0942 'International Tables Vol C Tables 4.2.6.8 and 6.1.1.4'
Au Au -2.0133 8.8022 'International Tables Vol C Tables 4.2.6.8 and 6.1.1.4'
Cl Cl 0.1484 0.1585 'International Tables Vol C Tables 4.2.6.8 and 6.1.1.4'

loop_
_geom_angle_atom_site_label_1
_geom_angle_atom_site_label_2
_geom_angle_atom_site_label_3
_geom_angle_site_symmetry_1
_geom_angle_site_symmetry_3
_geom_angle
_geom_angle_publ_flag
P1 Au1 Cl1 . . 176.41(5) ?
C1 P1 C7 . . 103.9(3) ?
C1 P1 C13 . . 105.4(2) ?
C7 P1 C13 . . 108.7(3) ?
C1 P1 Au1 . . 114.31(18) ?
C7 P1 Au1 . . 113.98(18) ?
C13 P1 Au1 . . 110.00(17) ?
C2 C1 C6 . . 120.7(5) ?
C2 C1 P1 . . 120.1(4) ?
C6 C1 P1 . . 119.2(4) ?
C1 C2 C3 . . 119.2(5) ?
C1 C2 H2 . . 120.4 ?
C3 C2 H2 . . 120.4 ?
C4 C3 C2 . . 120.1(6) ?
C4 C3 H3 . . 120.0 ?
C2 C3 H3 . . 120.0 ?
C3 C4 C5 . . 119.9(6) ?
C3 C4 H4 . . 120.1 ?
C5 C4 H4 . . 120.1 ?
C6 C5 C4 . . 120.4(6) ?
C6 C5 H5 . . 119.8 ?
C4 C5 H5 . . 119.8 ?
C5 C6 C1 . . 119.7(5) ?
C5 C6 H6 . . 120.2 ?
C1 C6 H6 . . 120.2 ?
C12 C7 C8 . . 120.1(5) ?
C12 C7 P1 . . 117.6(4) ?
C8 C7 P1 . . 122.2(4) ?
C9 C8 C7 . . 119.5(5) ?
C9 C8 H8 . . 120.3 ?
C7 C8 H8 . . 120.3 ?
C10 C9 C8 . . 120.3(6) ?
C10 C9 H9 . . 119.8 ?
C8 C9 H9 . . 119.8 ?
C9 C10 C11 . . 120.0(5) ?
C9 C10 H10 . . 120.0 ?
C11 C10 H10 . . 120.0 ?
C12 C11 C10 . . 119.8(6) ?
C12 C11 H11 . . 120.1 ?
C10 C11 H11 . . 120.1 ?
C7 C12 C11 . . 120.3(6) ?
C7 C12 H12 . . 119.9 ?
C11 C12 H12 . . 119.9 ?
C18 C13 C14 . . 110.8(4) ?
C18 C13 P1 . . 111.6(4) ?
C14 C13 P1 . . 108.2(4) ?
C18 C13 H13 . . 108.7 ?
C14 C13 H13 . . 108.7 ?
P1 C13 H13 . . 108.7 ?
C15 C14 C13 . . 111.9(5) ?
C15 C14 H14A . . 109.2 ?
C13 C14 H14A . . 109.2 ?
C15 C14 H14B . . 109.2 ?
C13 C14 H14B . . 109.2 ?
H14A C14 H14B . . 107.9 ?
C16 C15 C14 . . 112.2(5) ?
C16 C15 H15A . . 109.2 ?
C14 C15 H15A . . 109.2 ?
C16 C15 H15B . . 109.2 ?
C14 C15 H15B . . 109.2 ?
H15A C15 H15B . . 107.9 ?
C15 C16 C17 . . 110.6(5) ?
C15 C16 H16B . . 109.5 ?
C17 C16 H16B . . 109.5 ?
C15 C16 H16A . . 109.5 ?
C17 C16 H16A . . 109.5 ?
H16B C16 H16A . . 108.1 ?
C16 C17 C18 . . 111.1(5) ?
C16 C17 H17B . . 109.4 ?
C18 C17 H17B . . 109.4 ?
C16 C17 H17A . . 109.4 ?
C18 C17 H17A . . 109.4 ?
H17B C17 H17A . . 108.0 ?
C17 C18 C13 . . 110.8(5) ?
C17 C18 H18B . . 109.5 ?
C13 C18 H18B . . 109.5 ?
C17 C18 H18A . . 109.5 ?
C13 C18 H18A . . 109.5 ?
H18B C18 H18A . . 108.1 ?

loop_
_geom_bond_atom_site_label_1
_geom_bond_atom_site_label_2
_geom_bond_site_symmetry_2
_geom_bond_distance
_geom_bond_publ_flag
Au1 P1 . 2.2337(12) ?
Au1 Cl1 . 2.2915(13) ?
P1 C1 . 1.819(6) ?
P1 C7 . 1.829(5) ?
P1 C13 . 1.832(5) ?
C1 C2 . 1.386(8) ?
C1 C6 . 1.394(8) ?
C2 C3 . 1.413(9) ?
C2 H2 . 0.9500 ?
C3 C4 . 1.388(9) ?
C3 H3 . 0.9500 ?
C4 C5 . 1.393(9) ?
C4 H4 . 0.9500 ?
C5 C6 . 1.389(8) ?
C5 H5 . 0.9500 ?
C6 H6 . 0.9500 ?
C7 C12 . 1.379(8) ?
C7 C8 . 1.401(8) ?
C8 C9 . 1.389(8) ?
C8 H8 . 0.9500 ?
C9 C10 . 1.385(10) ?
C9 H9 . 0.9500 ?
C10 C11 . 1.394(9) ?
C10 H10 . 0.9500 ?
C11 C12 . 1.389(8) ?
C11 H11 . 0.9500 ?
C12 H12 . 0.9500 ?
C13 C18 . 1.535(7) ?
C13 C14 . 1.547(7) ?
C13 H13 . 1.0000 ?
C14 C15 . 1.523(8) ?
C14 H14A . 0.9900 ?
C14 H14B . 0.9900 ?
C15 C16 . 1.520(9) ?
C15 H15A . 0.9900 ?
C15 H15B . 0.9900 ?
C16 C17 . 1.524(9) ?
C16 H16B . 0.9900 ?
C16 H16A . 0.9900 ?
C17 C18 . 1.534(8) ?
C17 H17B . 0.9900 ?
C17 H17A . 0.9900 ?
C18 H18B . 0.9900 ?
C18 H18A . 0.9900 ?

loop_
_geom_torsion_atom_site_label_1
_geom_torsion_atom_site_label_2
_geom_torsion_atom_site_label_3
_geom_torsion_atom_site_label_4
_geom_torsion_site_symmetry_1
_geom_torsion_site_symmetry_2
_geom_torsion_site_symmetry_3
_geom_torsion_site_symmetry_4
_geom_torsion
_geom_torsion_publ_flag
C7 P1 C1 C2 . . . . -117.3(5) ?
C13 P1 C1 C2 . . . . 128.4(5) ?
Au1 P1 C1 C2 . . . . 7.5(5) ?
C7 P1 C1 C6 . . . . 63.4(5) ?
C13 P1 C1 C6 . . . . -50.9(5) ?
Au1 P1 C1 C6 . . . . -171.8(4) ?
C6 C1 C2 C3 . . . . 0.5(9) ?
P1 C1 C2 C3 . . . . -178.8(5) ?
C1 C2 C3 C4 . . . . 0.1(10) ?
C2 C3 C4 C5 . . . . -0.5(10) ?
C3 C4 C5 C6 . . . . 0.3(9) ?
C4 C5 C6 C1 . . . . 0.3(9) ?
C2 C1 C6 C5 . . . . -0.7(9) ?
P1 C1 C6 C5 . . . . 178.6(4) ?
C1 P1 C7 C12 . . . . 74.7(5) ?
C13 P1 C7 C12 . . . . -173.4(4) ?
Au1 P1 C7 C12 . . . . -50.3(5) ?
C1 P1 C7 C8 . . . . -103.9(5) ?
C13 P1 C7 C8 . . . . 8.0(6) ?
Au1 P1 C7 C8 . . . . 131.1(4) ?
C12 C7 C8 C9 . . . . 0.6(9) ?
P1 C7 C8 C9 . . . . 179.2(5) ?
C7 C8 C9 C10 . . . . -1.0(10) ?
C8 C9 C10 C11 . . . . 0.2(11) ?
C9 C10 C11 C12 . . . . 0.8(10) ?
C8 C7 C12 C11 . . . . 0.4(9) ?
P1 C7 C12 C11 . . . . -178.2(5) ?
C10 C11 C12 C7 . . . . -1.2(9) ?
C1 P1 C13 C18 . . . . -178.8(4) ?
C7 P1 C13 C18 . . . . 70.4(4) ?
Au1 P1 C13 C18 . . . . -55.1(4) ?
C1 P1 C13 C14 . . . . -56.6(4) ?
C7 P1 C13 C14 . . . . -167.5(4) ?
Au1 P1 C13 C14 . . . . 67.1(4) ?
C18 C13 C14 C15 . . . . -53.1(6) ?
P1 C13 C14 C15 . . . . -175.8(4) ?
C13 C14 C15 C16 . . . . 53.7(7) ?
C14 C15 C16 C17 . . . . -55.6(7) ?
C15 C16 C17 C18 . . . . 57.4(7) ?
C16 C17 C18 C13 . . . . -57.6(6) ?
C14 C13 C18 C17 . . . . 55.0(6) ?
P1 C13 C18 C17 . . . . 175.6(4) ?
